data_8105681
loop_
_publ_author_name
'Al-Dies, Al-Anood M.'
'Asiri, Abdullah M.'
'Khan, Salman A.'
'Tiekink, Edward R.T.'

_publ_section_title
;
 Crystal structure of
 8,8&#x2032;-di-p-tolyl-8&#x2032;H-7,8&#x2032;-biacenaphtho[1,2-d]imidazole,
 C40H26N4
;
_journal_issue 3
_journal_name_full 'Zeitschrift f\"ur Kristallographie - New Crystal Structures'
_journal_page_first 457
_journal_page_last 459
_journal_paper_doi 10.1515/ncrs-2018-0471
_journal_volume 234
_journal_year 2019
_chemical_formula_moiety 'C40 H26 N4'
_chemical_formula_sum 'C40 H26 N4'
_chemical_formula_weight 562.65
_space_group_crystal_system triclinic
_space_group_IT_number 2
_space_group_name_Hall '-P 1'
_space_group_name_H-M_alt 'P -1'
_atom_sites_solution_hydrogens geom
_audit_creation_method SHELXL-2014/7
_cell_angle_alpha 79.949(5)
_cell_angle_beta 88.350(5)
_cell_angle_gamma 75.893(6)
_cell_formula_units_Z 2
_cell_length_a 9.5201(6)
_cell_length_b 12.1701(8)
_cell_length_c 12.8721(7)
_cell_measurement_reflns_used 3229
_cell_measurement_temperature 293
_cell_measurement_theta_max 29.2914
_cell_measurement_theta_min 3.0790
_cell_volume 1424.05(16)
_computing_cell_refinement 'CrysAlisPro [1]'
_computing_data_collection 'CrysAlisPro [1]'
_computing_data_reduction 'CrysAlisPro [1]'
_computing_molecular_graphics 'ORTEP-3 for Windows [4]'
_computing_publication_material 'SHELXL2014/7 [3]'
_computing_structure_refinement 'SHELXL2014/7 [3]'
_computing_structure_solution 'SHELXS-97 [2]'
_diffrn_ambient_temperature 293
_diffrn_measured_fraction_theta_full 0.998
_diffrn_measured_fraction_theta_max 0.849
_diffrn_measurement_device_type 'SuperNova, Dual, Cu at zero, Atlas, CCD'
_diffrn_measurement_method '\w scans'
_diffrn_radiation_type MoK\a
_diffrn_radiation_wavelength 0.71073
_diffrn_reflns_av_R_equivalents 0.0268
_diffrn_reflns_av_unetI/netI 0.0437
_diffrn_reflns_Laue_measured_fraction_full 0.998
_diffrn_reflns_Laue_measured_fraction_max 0.849
_diffrn_reflns_limit_h_max 11
_diffrn_reflns_limit_h_min -12
_diffrn_reflns_limit_k_max 16
_diffrn_reflns_limit_k_min -15
_diffrn_reflns_limit_l_max 10
_diffrn_reflns_limit_l_min -17
_diffrn_reflns_number 11508
_diffrn_reflns_point_group_measured_fraction_full 0.998
_diffrn_reflns_point_group_measured_fraction_max 0.849
_diffrn_reflns_theta_full 25.242
_diffrn_reflns_theta_max 29.356
_diffrn_reflns_theta_min 3.085
_diffrn_source 'fine-focus sealed tube'
_exptl_absorpt_coefficient_mu 0.078
_exptl_absorpt_correction_T_max 1.00000
_exptl_absorpt_correction_T_min 0.85768
_exptl_absorpt_correction_type multi-scan
_exptl_absorpt_process_details 'CrysAlis PRO [1]'
_exptl_crystal_colour orange
_exptl_crystal_density_diffrn 1.312
_exptl_crystal_description block
_exptl_crystal_F_000 588
_exptl_crystal_size_max 0.42
_exptl_crystal_size_mid 0.36
_exptl_crystal_size_min 0.19
_refine_diff_density_max 0.186
_refine_diff_density_min -0.207
_refine_diff_density_rms 0.038
_refine_ls_extinction_coef .
_refine_ls_extinction_method none
_refine_ls_goodness_of_fit_ref 1.015
_refine_ls_hydrogen_treatment constr
_refine_ls_matrix_type full
_refine_ls_number_parameters 399
_refine_ls_number_reflns 6653
_refine_ls_number_restraints 0
_refine_ls_restrained_S_all 1.015
_refine_ls_R_factor_all 0.0835
_refine_ls_R_factor_gt 0.0519
_refine_ls_shift/su_max 0.002
_refine_ls_shift/su_mean 0.000
_refine_ls_structure_factor_coef Fsqd
_refine_ls_weighting_details 'w=1/[\s^2^(Fo^2^)+(0.0523P)^2^+0.3537P] where P=(Fo^2^+2Fc^2^)/3'
_refine_ls_weighting_scheme calc
_refine_ls_wR_factor_gt 0.1188
_refine_ls_wR_factor_ref 0.1403
_reflns_Friedel_coverage 0.000
_reflns_Friedel_fraction_full .
_reflns_Friedel_fraction_max .
_reflns_number_gt 4449
_reflns_number_total 6653
_reflns_threshold_expression 'I > 2\s(I)'
_cod_data_source_file suppl_ncrs-2018-0471_suppl.cif
_cod_data_source_block shelx
_cod_database_code 8105681
_shelx_shelxl_version_number 2014/7
_shelx_space_group_comment
;
The symmetry employed for this shelxl refinement is uniquely defined
by the following loop, which should always be used as a source of
symmetry information in preference to the above space-group names.
They are only intended as comments.
;

loop_
_space_group_symop_operation_xyz
'x, y, z'
'-x, -y, -z'

loop_
_atom_site_label
_atom_site_type_symbol
_atom_site_fract_x
_atom_site_fract_y
_atom_site_fract_z
_atom_site_U_iso_or_equiv
_atom_site_adp_type
_atom_site_occupancy
_atom_site_site_symmetry_order
_atom_site_calc_flag
_atom_site_refinement_flags_posn
_atom_site_refinement_flags_adp
_atom_site_refinement_flags_occupancy
_atom_site_disorder_assembly
_atom_site_disorder_group
N1 N 0.09336(15) 0.60751(12) 0.08070(11) 0.0375(3) Uani 1 1 d . . . . .
N2 N 0.17612(16) 0.78196(12) 0.08356(11) 0.0376(3) Uani 1 1 d . . . . .
N3 N -0.07447(15) 0.78009(13) 0.11978(10) 0.0374(3) Uani 1 1 d . . . . .
N4 N -0.28285(17) 0.87236(14) 0.03069(11) 0.0430(4) Uani 1 1 d . . . . .
C1 C 0.07569(18) 0.71149(15) 0.13328(13) 0.0363(4) Uani 1 1 d . . . . .
C2 C 0.20016(18) 0.61409(15) 0.01937(13) 0.0351(4) Uani 1 1 d . . . . .
C3 C 0.24928(18) 0.72045(15) 0.02039(13) 0.0351(4) Uani 1 1 d . . . . .
C4 C 0.36740(19) 0.72264(15) -0.05458(13) 0.0372(4) Uani 1 1 d . . . . .
C5 C 0.4534(2) 0.79618(17) -0.08922(15) 0.0475(5) Uani 1 1 d . . . . .
H5 H 0.4426 0.8646 -0.0636 0.057 Uiso 1 1 calc R U . . .
C6 C 0.5589(2) 0.7653(2) -0.16484(17) 0.0580(6) Uani 1 1 d . . . . .
H6 H 0.6185 0.8145 -0.1884 0.070 Uiso 1 1 calc R U . . .
C7 C 0.5771(2) 0.66628(19) -0.20490(16) 0.0546(5) Uani 1 1 d . . . . .
H7 H 0.6481 0.6496 -0.2548 0.066 Uiso 1 1 calc R U . . .
C8 C 0.4892(2) 0.58832(17) -0.17133(14) 0.0422(4) Uani 1 1 d . . . . .
C9 C 0.4955(2) 0.48285(18) -0.20522(15) 0.0509(5) Uani 1 1 d . . . . .
H9 H 0.5635 0.4583 -0.2549 0.061 Uiso 1 1 calc R U . . .
C10 C 0.4026(2) 0.41671(18) -0.16574(15) 0.0529(5) Uani 1 1 d . . . . .
H10 H 0.4093 0.3477 -0.1894 0.063 Uiso 1 1 calc R U . . .
C11 C 0.2974(2) 0.44906(16) -0.09058(14) 0.0463(5) Uani 1 1 d . . . . .
H11 H 0.2348 0.4028 -0.0655 0.056 Uiso 1 1 calc R U . . .
C12 C 0.28900(19) 0.54982(15) -0.05528(13) 0.0364(4) Uani 1 1 d . . . . .
C13 C 0.38521(18) 0.61925(15) -0.09622(13) 0.0356(4) Uani 1 1 d . . . . .
C14 C 0.12037(19) 0.66553(15) 0.24796(13) 0.0380(4) Uani 1 1 d . . . . .
C15 C 0.0851(2) 0.56613(17) 0.29962(14) 0.0475(5) Uani 1 1 d . . . . .
H15 H 0.0256 0.5322 0.2663 0.057 Uiso 1 1 calc R U . . .
C16 C 0.1378(3) 0.51719(19) 0.40020(16) 0.0576(6) Uani 1 1 d . . . . .
H16 H 0.1126 0.4508 0.4339 0.069 Uiso 1 1 calc R U . . .
C17 C 0.2275(2) 0.5651(2) 0.45208(15) 0.0559(5) Uani 1 1 d . . . . .
C18 C 0.2597(2) 0.66566(19) 0.40050(15) 0.0527(5) Uani 1 1 d . . . . .
H18 H 0.3180 0.7003 0.4341 0.063 Uiso 1 1 calc R U . . .
C19 C 0.2067(2) 0.71534(17) 0.29999(14) 0.0450(4) Uani 1 1 d . . . . .
H19 H 0.2294 0.7830 0.2670 0.054 Uiso 1 1 calc R U . . .
C20 C 0.2881(3) 0.5089(3) 0.56069(18) 0.0851(8) Uani 1 1 d . . . . .
H20A H 0.3592 0.5463 0.5796 0.128 Uiso 1 1 calc R U . . .
H20B H 0.3325 0.4291 0.5608 0.128 Uiso 1 1 calc R U . . .
H20C H 0.2112 0.5155 0.6109 0.128 Uiso 1 1 calc R U . . .
C21 C -0.14360(19) 0.82479(16) 0.02182(13) 0.0389(4) Uani 1 1 d . . . . .
C22 C -0.30516(19) 0.85873(15) 0.13727(13) 0.0391(4) Uani 1 1 d . . . . .
C23 C -0.18093(19) 0.80445(15) 0.19418(13) 0.0370(4) Uani 1 1 d . . . . .
C24 C -0.2097(2) 0.80177(15) 0.30815(13) 0.0393(4) Uani 1 1 d . . . . .
C25 C -0.1361(2) 0.77285(18) 0.40235(14) 0.0518(5) Uani 1 1 d . . . . .
H25 H -0.0365 0.7421 0.4047 0.062 Uiso 1 1 calc R U . . .
C26 C -0.2124(3) 0.7901(2) 0.49593(16) 0.0597(6) Uani 1 1 d . . . . .
H26 H -0.1607 0.7706 0.5594 0.072 Uiso 1 1 calc R U . . .
C27 C -0.3586(3) 0.83407(19) 0.49774(16) 0.0573(6) Uani 1 1 d . . . . .
H27 H -0.4051 0.8412 0.5616 0.069 Uiso 1 1 calc R U . . .
C28 C -0.4388(2) 0.86878(16) 0.40162(15) 0.0462(5) Uani 1 1 d . . . . .
C29 C -0.5883(2) 0.92308(18) 0.38879(17) 0.0533(5) Uani 1 1 d . . . . .
H29 H -0.6447 0.9351 0.4478 0.064 Uiso 1 1 calc R U . . .
C30 C -0.6500(2) 0.95787(18) 0.29062(17) 0.0545(5) Uani 1 1 d . . . . .
H30 H -0.7484 0.9934 0.2844 0.065 Uiso 1 1 calc R U . . .
C31 C -0.5700(2) 0.94192(17) 0.19772(16) 0.0485(5) Uani 1 1 d . . . . .
H31 H -0.6145 0.9664 0.1315 0.058 Uiso 1 1 calc R U . . .
C32 C -0.42543(19) 0.88945(15) 0.20800(14) 0.0400(4) Uani 1 1 d . . . . .
C33 C -0.3615(2) 0.85235(15) 0.31000(14) 0.0390(4) Uani 1 1 d . . . . .
C34 C -0.06952(19) 0.82818(16) -0.08100(13) 0.0400(4) Uani 1 1 d . . . . .
C35 C -0.0198(2) 0.92410(18) -0.12243(15) 0.0525(5) Uani 1 1 d . . . . .
H35 H -0.0348 0.9855 -0.0860 0.063 Uiso 1 1 calc R U . . .
C36 C 0.0519(3) 0.9298(2) -0.21698(16) 0.0604(6) Uani 1 1 d . . . . .
H36 H 0.0855 0.9949 -0.2430 0.072 Uiso 1 1 calc R U . . .
C37 C 0.0748(2) 0.8414(2) -0.27379(16) 0.0586(6) Uani 1 1 d . . . . .
C38 C 0.0204(2) 0.7473(2) -0.23408(15) 0.0577(6) Uani 1 1 d . . . . .
H38 H 0.0320 0.6876 -0.2723 0.069 Uiso 1 1 calc R U . . .
C39 C -0.0506(2) 0.73986(18) -0.13918(14) 0.0487(5) Uani 1 1 d . . . . .
H39 H -0.0860 0.6755 -0.1141 0.058 Uiso 1 1 calc R U . . .
C40 C 0.1586(4) 0.8472(3) -0.3754(2) 0.1058(11) Uani 1 1 d . . . . .
H40A H 0.1132 0.9153 -0.4236 0.159 Uiso 1 1 calc R U . . .
H40B H 0.1597 0.7806 -0.4063 0.159 Uiso 1 1 calc R U . . .
H40C H 0.2562 0.8492 -0.3608 0.159 Uiso 1 1 calc R U . . .

loop_
_atom_site_aniso_label
_atom_site_aniso_U_11
_atom_site_aniso_U_22
_atom_site_aniso_U_33
_atom_site_aniso_U_23
_atom_site_aniso_U_13
_atom_site_aniso_U_12
N1 0.0385(8) 0.0378(8) 0.0366(8) -0.0073(6) 0.0047(6) -0.0102(7)
N2 0.0389(8) 0.0361(8) 0.0372(8) -0.0062(6) 0.0049(6) -0.0089(6)
N3 0.0360(8) 0.0429(9) 0.0302(7) -0.0054(6) 0.0058(6) -0.0047(7)
N4 0.0412(9) 0.0510(10) 0.0350(8) -0.0054(7) 0.0032(7) -0.0095(7)
C1 0.0353(9) 0.0365(9) 0.0363(9) -0.0066(7) 0.0065(7) -0.0080(7)
C2 0.0362(9) 0.0345(9) 0.0336(9) -0.0047(7) 0.0027(7) -0.0079(7)
C3 0.0351(9) 0.0346(9) 0.0353(9) -0.0057(7) 0.0028(7) -0.0083(7)
C4 0.0346(9) 0.0398(10) 0.0361(9) -0.0039(7) 0.0038(7) -0.0090(8)
C5 0.0463(11) 0.0455(11) 0.0523(11) -0.0074(9) 0.0093(9) -0.0158(9)
C6 0.0500(12) 0.0617(14) 0.0641(14) -0.0064(11) 0.0200(11) -0.0225(11)
C7 0.0460(11) 0.0640(14) 0.0513(12) -0.0094(10) 0.0188(9) -0.0108(10)
C8 0.0377(10) 0.0463(11) 0.0372(10) -0.0049(8) 0.0043(8) -0.0024(8)
C9 0.0491(11) 0.0529(12) 0.0439(11) -0.0128(9) 0.0085(9) 0.0026(10)
C10 0.0653(14) 0.0429(11) 0.0482(12) -0.0162(9) 0.0060(10) -0.0036(10)
C11 0.0548(12) 0.0403(11) 0.0448(11) -0.0090(8) 0.0044(9) -0.0130(9)
C12 0.0383(9) 0.0353(10) 0.0338(9) -0.0059(7) 0.0021(7) -0.0058(7)
C13 0.0330(9) 0.0384(10) 0.0324(9) -0.0038(7) 0.0003(7) -0.0046(7)
C14 0.0360(9) 0.0387(10) 0.0365(9) -0.0072(7) 0.0059(7) -0.0041(8)
C15 0.0524(12) 0.0483(12) 0.0419(11) -0.0049(8) 0.0053(9) -0.0147(9)
C16 0.0707(15) 0.0501(13) 0.0455(11) 0.0027(9) 0.0058(11) -0.0106(11)
C17 0.0543(13) 0.0641(14) 0.0399(11) -0.0035(9) 0.0007(9) -0.0001(11)
C18 0.0486(12) 0.0671(14) 0.0435(11) -0.0159(10) 0.0011(9) -0.0118(10)
C19 0.0482(11) 0.0458(11) 0.0419(10) -0.0103(8) 0.0035(9) -0.0116(9)
C20 0.092(2) 0.097(2) 0.0502(14) 0.0053(13) -0.0128(13) -0.0043(16)
C21 0.0393(10) 0.0438(10) 0.0324(9) -0.0050(7) 0.0032(7) -0.0091(8)
C22 0.0395(10) 0.0401(10) 0.0367(9) -0.0049(7) 0.0047(8) -0.0094(8)
C23 0.0382(9) 0.0367(10) 0.0344(9) -0.0057(7) 0.0058(7) -0.0066(8)
C24 0.0442(10) 0.0370(10) 0.0348(9) -0.0053(7) 0.0082(8) -0.0074(8)
C25 0.0537(12) 0.0560(13) 0.0384(11) -0.0077(9) 0.0043(9) -0.0002(10)
C26 0.0697(15) 0.0655(15) 0.0357(11) -0.0086(9) 0.0054(10) -0.0015(12)
C27 0.0732(15) 0.0559(13) 0.0397(11) -0.0117(9) 0.0201(11) -0.0098(11)
C28 0.0528(12) 0.0389(10) 0.0469(11) -0.0099(8) 0.0167(9) -0.0110(9)
C29 0.0536(12) 0.0494(12) 0.0562(13) -0.0147(10) 0.0261(10) -0.0103(10)
C30 0.0419(11) 0.0497(12) 0.0698(14) -0.0131(10) 0.0168(10) -0.0070(9)
C31 0.0413(10) 0.0480(12) 0.0543(12) -0.0078(9) 0.0063(9) -0.0087(9)
C32 0.0395(10) 0.0358(10) 0.0442(10) -0.0074(7) 0.0085(8) -0.0086(8)
C33 0.0449(10) 0.0327(9) 0.0391(10) -0.0072(7) 0.0112(8) -0.0097(8)
C34 0.0381(10) 0.0490(11) 0.0311(9) -0.0057(8) 0.0031(7) -0.0082(8)
C35 0.0658(14) 0.0516(13) 0.0413(11) -0.0060(9) 0.0064(10) -0.0189(11)
C36 0.0686(15) 0.0666(15) 0.0470(12) 0.0005(10) 0.0102(11) -0.0266(12)
C37 0.0538(13) 0.0776(17) 0.0392(11) -0.0057(10) 0.0123(10) -0.0105(11)
C38 0.0680(14) 0.0639(15) 0.0402(11) -0.0181(10) 0.0053(10) -0.0081(12)
C39 0.0552(12) 0.0535(12) 0.0384(10) -0.0071(8) 0.0022(9) -0.0157(10)
C40 0.116(3) 0.135(3) 0.0668(18) -0.0222(17) 0.0501(17) -0.033(2)

loop_
_atom_type_symbol
_atom_type_description
_atom_type_scat_dispersion_real
_atom_type_scat_dispersion_imag
_atom_type_scat_source
C C 0.0033 0.0016 'International Tables Vol C Tables 4.2.6.8 and 6.1.1.4'
H H 0.0000 0.0000 'International Tables Vol C Tables 4.2.6.8 and 6.1.1.4'
N N 0.0061 0.0033 'International Tables Vol C Tables 4.2.6.8 and 6.1.1.4'

loop_
_geom_angle_atom_site_label_1
_geom_angle_atom_site_label_2
_geom_angle_atom_site_label_3
_geom_angle
_geom_angle_site_symmetry_1
_geom_angle_site_symmetry_3
C2 N1 C1 103.03(13) . .
C3 N2 C1 103.39(14) . .
C23 N3 C21 105.45(14) . .
C23 N3 C1 130.25(14) . .
C21 N3 C1 123.97(14) . .
C21 N4 C22 104.33(15) . .
N3 C1 N2 109.77(13) . .
N3 C1 N1 109.46(13) . .
N2 C1 N1 108.97(13) . .
N3 C1 C14 113.30(13) . .
N2 C1 C14 109.12(14) . .
N1 C1 C14 106.10(14) . .
N1 C2 C12 139.59(16) . .
N1 C2 C3 112.02(15) . .
C12 C2 C3 108.36(14) . .
N2 C3 C4 139.63(16) . .
N2 C3 C2 112.21(15) . .
C4 C3 C2 108.15(14) . .
C5 C4 C13 119.68(16) . .
C5 C4 C3 135.91(17) . .
C13 C4 C3 104.40(14) . .
C4 C5 C6 118.07(18) . .
C4 C5 H5 121.0 . .
C6 C5 H5 121.0 . .
C7 C6 C5 122.67(18) . .
C7 C6 H6 118.7 . .
C5 C6 H6 118.7 . .
C6 C7 C8 120.81(18) . .
C6 C7 H7 119.6 . .
C8 C7 H7 119.6 . .
C13 C8 C9 116.52(17) . .
C13 C8 C7 116.22(17) . .
C9 C8 C7 127.26(18) . .
C10 C9 C8 120.59(18) . .
C10 C9 H9 119.7 . .
C8 C9 H9 119.7 . .
C9 C10 C11 122.48(19) . .
C9 C10 H10 118.8 . .
C11 C10 H10 118.8 . .
C12 C11 C10 118.56(18) . .
C12 C11 H11 120.7 . .
C10 C11 H11 120.7 . .
C11 C12 C13 119.25(16) . .
C11 C12 C2 136.53(17) . .
C13 C12 C2 104.22(15) . .
C8 C13 C4 122.54(16) . .
C8 C13 C12 122.60(16) . .
C4 C13 C12 114.86(15) . .
C19 C14 C15 118.63(17) . .
C19 C14 C1 121.13(16) . .
C15 C14 C1 120.01(16) . .
C16 C15 C14 120.41(19) . .
C16 C15 H15 119.8 . .
C14 C15 H15 119.8 . .
C15 C16 C17 121.3(2) . .
C15 C16 H16 119.3 . .
C17 C16 H16 119.3 . .
C18 C17 C16 117.74(19) . .
C18 C17 C20 121.4(2) . .
C16 C17 C20 120.9(2) . .
C19 C18 C17 121.16(19) . .
C19 C18 H18 119.4 . .
C17 C18 H18 119.4 . .
C14 C19 C18 120.71(19) . .
C14 C19 H19 119.6 . .
C18 C19 H19 119.6 . .
C17 C20 H20A 109.5 . .
C17 C20 H20B 109.5 . .
H20A C20 H20B 109.5 . .
C17 C20 H20C 109.5 . .
H20A C20 H20C 109.5 . .
H20B C20 H20C 109.5 . .
N4 C21 N3 112.42(15) . .
N4 C21 C34 122.67(16) . .
N3 C21 C34 124.73(16) . .
C23 C22 N4 112.35(16) . .
C23 C22 C32 110.29(15) . .
N4 C22 C32 137.33(17) . .
C22 C23 N3 105.43(14) . .
C22 C23 C24 109.54(15) . .
N3 C23 C24 144.84(16) . .
C25 C24 C33 117.27(17) . .
C25 C24 C23 139.55(18) . .
C33 C24 C23 103.06(15) . .
C24 C25 C26 119.4(2) . .
C24 C25 H25 120.3 . .
C26 C25 H25 120.3 . .
C27 C26 C25 123.1(2) . .
C27 C26 H26 118.5 . .
C25 C26 H26 118.5 . .
C26 C27 C28 119.52(18) . .
C26 C27 H27 120.2 . .
C28 C27 H27 120.2 . .
C33 C28 C29 116.61(18) . .
C33 C28 C27 116.58(19) . .
C29 C28 C27 126.76(18) . .
C30 C29 C28 120.54(18) . .
C30 C29 H29 119.7 . .
C28 C29 H29 119.7 . .
C29 C30 C31 122.43(19) . .
C29 C30 H30 118.8 . .
C31 C30 H30 118.8 . .
C32 C31 C30 118.17(19) . .
C32 C31 H31 120.9 . .
C30 C31 H31 120.9 . .
C31 C32 C33 119.42(17) . .
C31 C32 C22 136.63(18) . .
C33 C32 C22 103.95(15) . .
C28 C33 C32 122.83(18) . .
C28 C33 C24 124.07(17) . .
C32 C33 C24 113.04(15) . .
C35 C34 C39 118.27(17) . .
C35 C34 C21 118.98(17) . .
C39 C34 C21 122.73(17) . .
C36 C35 C34 120.8(2) . .
C36 C35 H35 119.6 . .
C34 C35 H35 119.6 . .
C35 C36 C37 121.4(2) . .
C35 C36 H36 119.3 . .
C37 C36 H36 119.3 . .
C36 C37 C38 117.73(19) . .
C36 C37 C40 120.7(2) . .
C38 C37 C40 121.6(2) . .
C39 C38 C37 121.6(2) . .
C39 C38 H38 119.2 . .
C37 C38 H38 119.2 . .
C38 C39 C34 120.16(19) . .
C38 C39 H39 119.9 . .
C34 C39 H39 119.9 . .
C37 C40 H40A 109.5 . .
C37 C40 H40B 109.5 . .
H40A C40 H40B 109.5 . .
C37 C40 H40C 109.5 . .
H40A C40 H40C 109.5 . .
H40B C40 H40C 109.5 . .

loop_
_geom_bond_atom_site_label_1
_geom_bond_atom_site_label_2
_geom_bond_distance
_geom_bond_site_symmetry_2
N1 C2 1.279(2) .
N1 C1 1.509(2) .
N2 C3 1.278(2) .
N2 C1 1.494(2) .
N3 C23 1.389(2) .
N3 C21 1.397(2) .
N3 C1 1.467(2) .
N4 C21 1.321(2) .
N4 C22 1.370(2) .
C1 C14 1.518(2) .
C2 C12 1.464(2) .
C2 C3 1.482(2) .
C3 C4 1.463(2) .
C4 C5 1.366(2) .
C4 C13 1.423(2) .
C5 C6 1.409(3) .
C5 H5 0.9300 .
C6 C7 1.363(3) .
C6 H6 0.9300 .
C7 C8 1.418(3) .
C7 H7 0.9300 .
C8 C13 1.395(2) .
C8 C9 1.413(3) .
C9 C10 1.366(3) .
C9 H9 0.9300 .
C10 C11 1.407(3) .
C10 H10 0.9300 .
C11 C12 1.364(2) .
C11 H11 0.9300 .
C12 C13 1.423(2) .
C14 C19 1.381(3) .
C14 C15 1.387(2) .
C15 C16 1.380(3) .
C15 H15 0.9300 .
C16 C17 1.389(3) .
C16 H16 0.9300 .
C17 C18 1.385(3) .
C17 C20 1.509(3) .
C18 C19 1.382(3) .
C18 H18 0.9300 .
C19 H19 0.9300 .
C20 H20A 0.9600 .
C20 H20B 0.9600 .
C20 H20C 0.9600 .
C21 C34 1.481(2) .
C22 C23 1.368(2) .
C22 C32 1.459(2) .
C23 C24 1.481(2) .
C24 C25 1.366(3) .
C24 C33 1.427(3) .
C25 C26 1.409(3) .
C25 H25 0.9300 .
C26 C27 1.365(3) .
C26 H26 0.9300 .
C27 C28 1.417(3) .
C27 H27 0.9300 .
C28 C33 1.390(2) .
C28 C29 1.416(3) .
C29 C30 1.362(3) .
C29 H29 0.9300 .
C30 C31 1.416(3) .
C30 H30 0.9300 .
C31 C32 1.369(3) .
C31 H31 0.9300 .
C32 C33 1.415(2) .
C34 C35 1.382(3) .
C34 C39 1.388(3) .
C35 C36 1.377(3) .
C35 H35 0.9300 .
C36 C37 1.376(3) .
C36 H36 0.9300 .
C37 C38 1.382(3) .
C37 C40 1.512(3) .
C38 C39 1.379(3) .
C38 H38 0.9300 .
C39 H39 0.9300 .
C40 H40A 0.9600 .
C40 H40B 0.9600 .
C40 H40C 0.9600 .

loop_
_geom_torsion_atom_site_label_1
_geom_torsion_atom_site_label_2
_geom_torsion_atom_site_label_3
_geom_torsion_atom_site_label_4
_geom_torsion
_geom_torsion_site_symmetry_1
_geom_torsion_site_symmetry_2
_geom_torsion_site_symmetry_3
_geom_torsion_site_symmetry_4
C23 N3 C1 N2 -125.31(17) . . . .
C21 N3 C1 N2 62.4(2) . . . .
C23 N3 C1 N1 115.13(18) . . . .
C21 N3 C1 N1 -57.2(2) . . . .
C23 N3 C1 C14 -3.1(2) . . . .
C21 N3 C1 C14 -175.39(15) . . . .
C3 N2 C1 N3 -125.46(15) . . . .
C3 N2 C1 N1 -5.61(17) . . . .
C3 N2 C1 C14 109.82(15) . . . .
C2 N1 C1 N3 126.28(14) . . . .
C2 N1 C1 N2 6.22(18) . . . .
C2 N1 C1 C14 -111.14(15) . . . .
C1 N1 C2 C12 177.7(2) . . . .
C1 N1 C2 C3 -4.44(18) . . . .
C1 N2 C3 C4 -178.5(2) . . . .
C1 N2 C3 C2 2.97(18) . . . .
N1 C2 C3 N2 1.1(2) . . . .
C12 C2 C3 N2 179.63(15) . . . .
N1 C2 C3 C4 -177.90(15) . . . .
C12 C2 C3 C4 0.66(18) . . . .
N2 C3 C4 C5 0.4(4) . . . .
C2 C3 C4 C5 179.0(2) . . . .
N2 C3 C4 C13 -179.0(2) . . . .
C2 C3 C4 C13 -0.48(18) . . . .
C13 C4 C5 C6 -0.8(3) . . . .
C3 C4 C5 C6 179.8(2) . . . .
C4 C5 C6 C7 0.6(3) . . . .
C5 C6 C7 C8 -0.2(3) . . . .
C6 C7 C8 C13 0.0(3) . . . .
C6 C7 C8 C9 -179.8(2) . . . .
C13 C8 C9 C10 0.4(3) . . . .
C7 C8 C9 C10 -179.8(2) . . . .
C8 C9 C10 C11 0.0(3) . . . .
C9 C10 C11 C12 -0.6(3) . . . .
C10 C11 C12 C13 0.7(3) . . . .
C10 C11 C12 C2 -179.91(19) . . . .
N1 C2 C12 C11 -2.0(4) . . . .
C3 C2 C12 C11 -180.0(2) . . . .
N1 C2 C12 C13 177.4(2) . . . .
C3 C2 C12 C13 -0.55(18) . . . .
C9 C8 C13 C4 179.59(17) . . . .
C7 C8 C13 C4 -0.2(3) . . . .
C9 C8 C13 C12 -0.3(3) . . . .
C7 C8 C13 C12 179.86(17) . . . .
C5 C4 C13 C8 0.7(3) . . . .
C3 C4 C13 C8 -179.80(16) . . . .
C5 C4 C13 C12 -179.41(16) . . . .
C3 C4 C13 C12 0.1(2) . . . .
C11 C12 C13 C8 -0.3(3) . . . .
C2 C12 C13 C8 -179.81(16) . . . .
C11 C12 C13 C4 179.81(16) . . . .
C2 C12 C13 C4 0.26(19) . . . .
N3 C1 C14 C19 -103.32(19) . . . .
N2 C1 C14 C19 19.3(2) . . . .
N1 C1 C14 C19 136.56(17) . . . .
N3 C1 C14 C15 82.3(2) . . . .
N2 C1 C14 C15 -155.13(16) . . . .
N1 C1 C14 C15 -37.9(2) . . . .
C19 C14 C15 C16 -1.2(3) . . . .
C1 C14 C15 C16 173.35(18) . . . .
C14 C15 C16 C17 -0.3(3) . . . .
C15 C16 C17 C18 1.6(3) . . . .
C15 C16 C17 C20 -178.1(2) . . . .
C16 C17 C18 C19 -1.2(3) . . . .
C20 C17 C18 C19 178.4(2) . . . .
C15 C14 C19 C18 1.5(3) . . . .
C1 C14 C19 C18 -172.97(17) . . . .
C17 C18 C19 C14 -0.3(3) . . . .
C22 N4 C21 N3 0.2(2) . . . .
C22 N4 C21 C34 -175.14(16) . . . .
C23 N3 C21 N4 -1.0(2) . . . .
C1 N3 C21 N4 172.95(15) . . . .
C23 N3 C21 C34 174.26(16) . . . .
C1 N3 C21 C34 -11.8(3) . . . .
C21 N4 C22 C23 0.7(2) . . . .
C21 N4 C22 C32 178.4(2) . . . .
N4 C22 C23 N3 -1.3(2) . . . .
C32 C22 C23 N3 -179.61(14) . . . .
N4 C22 C23 C24 175.01(15) . . . .
C32 C22 C23 C24 -3.3(2) . . . .
C21 N3 C23 C22 1.31(18) . . . .
C1 N3 C23 C22 -172.10(16) . . . .
C21 N3 C23 C24 -172.6(2) . . . .
C1 N3 C23 C24 14.0(4) . . . .
C22 C23 C24 C25 -172.0(2) . . . .
N3 C23 C24 C25 1.8(4) . . . .
C22 C23 C24 C33 3.48(19) . . . .
N3 C23 C24 C33 177.3(2) . . . .
C33 C24 C25 C26 2.2(3) . . . .
C23 C24 C25 C26 177.2(2) . . . .
C24 C25 C26 C27 0.5(3) . . . .
C25 C26 C27 C28 -2.5(3) . . . .
C26 C27 C28 C33 1.7(3) . . . .
C26 C27 C28 C29 -175.3(2) . . . .
C33 C28 C29 C30 -0.8(3) . . . .
C27 C28 C29 C30 176.2(2) . . . .
C28 C29 C30 C31 0.1(3) . . . .
C29 C30 C31 C32 0.0(3) . . . .
C30 C31 C32 C33 0.5(3) . . . .
C30 C31 C32 C22 -178.4(2) . . . .
C23 C22 C32 C31 -179.3(2) . . . .
N4 C22 C32 C31 3.0(4) . . . .
C23 C22 C32 C33 1.7(2) . . . .
N4 C22 C32 C33 -176.0(2) . . . .
C29 C28 C33 C32 1.4(3) . . . .
C27 C28 C33 C32 -175.91(18) . . . .
C29 C28 C33 C24 178.39(17) . . . .
C27 C28 C33 C24 1.1(3) . . . .
C31 C32 C33 C28 -1.3(3) . . . .
C22 C32 C33 C28 177.92(16) . . . .
C31 C32 C33 C24 -178.60(17) . . . .
C22 C32 C33 C24 0.6(2) . . . .
C25 C24 C33 C28 -3.0(3) . . . .
C23 C24 C33 C28 -179.72(16) . . . .
C25 C24 C33 C32 174.22(17) . . . .
C23 C24 C33 C32 -2.5(2) . . . .
N4 C21 C34 C35 83.8(2) . . . .
N3 C21 C34 C35 -91.0(2) . . . .
N4 C21 C34 C39 -94.7(2) . . . .
N3 C21 C34 C39 90.5(2) . . . .
C39 C34 C35 C36 -2.6(3) . . . .
C21 C34 C35 C36 178.88(19) . . . .
C34 C35 C36 C37 0.8(3) . . . .
C35 C36 C37 C38 1.5(3) . . . .
C35 C36 C37 C40 -177.7(2) . . . .
C36 C37 C38 C39 -2.0(3) . . . .
C40 C37 C38 C39 177.2(2) . . . .
C37 C38 C39 C34 0.2(3) . . . .
C35 C34 C39 C38 2.1(3) . . . .
C21 C34 C39 C38 -179.42(18) . . . .
